data_5000014
loop_
_publ_author_name
'Kayushina, R. L.'
'Vainshtein, B. K.'

_journal_name_full Kristallografiya
_journal_page_first 833
_journal_page_last 844
_journal_volume 10
_journal_year 1965
_chemical_formula_sum 'C5 H9 N O2'
_space_group_IT_number 19
_symmetry_cell_setting orthorhombic
_symmetry_Int_Tables_number 19
_symmetry_space_group_name_Hall 'P 2ac 2ab'
_symmetry_space_group_name_H-M 'P 21 21 21'
_cell_angle_alpha 90
_cell_angle_beta 90
_cell_angle_gamma 90
_cell_formula_units_Z 4
_cell_length_a 11.55
_cell_length_b 9.02
_cell_length_c 5.2
_cod_original_formula_sum 'C5 H9 N1 O2'
_cod_database_code 5000014

loop_
_symmetry_equiv_pos_site_id
_symmetry_equiv_pos_as_xyz
1 x,y,z
2 1/2+x,1/2-y,-z
3 -x,1/2+y,1/2-z
4 1/2-x,-y,1/2+z

loop_
_atom_site_label
_atom_site_type_symbol
_atom_site_fract_x
_atom_site_fract_y
_atom_site_fract_z
C1 C 0.02900 0.26800 0.13100
C2 C 0.05500 0.29500 0.41500
C3 C 0.15300 0.40600 0.45000
C4 C 0.25900 0.30500 0.41300
C5 C 0.22600 0.16300 0.55700
H1 H -0.01900 0.33100 0.53100
H2 H 0.15200 0.44800 0.64800
H3 H 0.15100 0.48700 0.29100
H4 H 0.33300 0.36400 0.49700
H5 H 0.26800 0.26000 0.21700
H6 H 0.24500 0.17700 0.76300
H7 H 0.27000 0.06700 0.46900
H8 H 0.06600 0.12800 0.69400
H9 H 0.08700 0.06700 0.39500
N1 N 0.09900 0.14800 0.52300
O1 O 0.05700 0.14400 0.03100
O2 O -0.02300 0.36400 -0.00100

loop_
_atom_type_symbol
_atom_type_radius_bond
C 0.68
H 0.20
N 0.68
O 0.68
